data_4109316
loop_
_publ_author_name
'Takayuki Kudoh'
'Tomoko Mori'
'Mitsuhito Shirahama'
'Masashi Yamada'
'Teruhiko Ishikawa'
'Seiki Saito'
'Hisayoshi Kobayashi'

_publ_contact_author_email seisaito@biotech.okayama-u.ac.jp
_publ_contact_author_fax '+81 86-251-8209'
_publ_contact_author_name 'Prof Seiki Saito'
_publ_contact_author_phone '+81 86-251-8209'
_publ_section_title
;
 Intramolecular Anionic Diels-Alder Reactions of
 1-Aryl-4-oxahepta-1,6-diyne Systems in DMSO
;
_journal_name_full 'Journal of the American Chemical Society'
_journal_page_first 4939
_journal_page_last 4947
_journal_paper_doi 10.1021/ja066485u
_journal_volume 129
_journal_year 2007
_chemical_formula_moiety 'C18 H14 O '
_chemical_formula_sum 'C18 H14 O'
_chemical_formula_weight 246.31
_chemical_melting_point 401
_space_group_IT_number 14
_symmetry_cell_setting monoclinic
_symmetry_Int_Tables_number 14
_symmetry_space_group_name_Hall '-P 2ybc'
_symmetry_space_group_name_H-M 'P 1 21/c 1'
_audit_creation_date 2004-09-13
_audit_creation_method 'by CrystalStructure 3.6.0'
_cell_angle_alpha 89.996(7)
_cell_angle_beta 90.668(7)
_cell_angle_gamma 89.993(7)
_cell_formula_units_Z 4
_cell_length_a 9.2620(7)
_cell_length_b 17.608(2)
_cell_length_c 7.7740(6)
_cell_measurement_reflns_used 11437
_cell_measurement_temperature 293.1
_cell_measurement_theta_max 71.7
_cell_measurement_theta_min 4.8
_cell_volume 1267.7(2)
_computing_cell_refinement PROCESS-AUTO
_computing_data_collection PROCESS-AUTO
_computing_data_reduction CrystalStructure
_computing_publication_material 'CrystalStructure 3.6.0'
_computing_structure_refinement CRYSTALS
_computing_structure_solution directMethod
_diffrn_detector_area_resol_mean 10.00
_diffrn_measured_fraction_theta_full 0.9300
_diffrn_measured_fraction_theta_max 0.9300
_diffrn_measurement_device_type 'Rigaku RAXIS-RAPID'
_diffrn_measurement_method \w
_diffrn_radiation_type 'Cu K\a'
_diffrn_radiation_wavelength 1.5419
_diffrn_reflns_limit_h_max 11
_diffrn_reflns_limit_h_min -11
_diffrn_reflns_limit_k_max 18
_diffrn_reflns_limit_k_min -18
_diffrn_reflns_limit_l_max 9
_diffrn_reflns_limit_l_min 0
_diffrn_reflns_number 8524
_diffrn_reflns_theta_full 68.20
_diffrn_reflns_theta_max 68.20
_exptl_absorpt_coefficient_mu 0.610
_exptl_absorpt_correction_type none
_exptl_crystal_colour colorless
_exptl_crystal_density_diffrn 1.290
_exptl_crystal_description block
_exptl_crystal_F_000 520.00
_exptl_crystal_size_max 0.44
_exptl_crystal_size_mid 0.40
_exptl_crystal_size_min 0.19
_refine_diff_density_max 0.33
_refine_diff_density_min -0.52
_refine_ls_extinction_method none
_refine_ls_goodness_of_fit_ref 12.468
_refine_ls_hydrogen_treatment refall
_refine_ls_number_parameters 186
_refine_ls_number_reflns 3256
_refine_ls_R_factor_gt 0.0540
_refine_ls_shift/su_max 0.1330
_refine_ls_structure_factor_coef F
_refine_ls_weighting_details 'w = 1.0'
_refine_ls_weighting_scheme unit
_refine_ls_wR_factor_ref 0.0660
_reflns_number_gt 3256
_reflns_number_total 4177
_reflns_threshold_expression F^2^>2.0\s(F^2^)
_cod_data_source_file ja066485usi20060907_105202.cif
_cod_data_source_block '_Phenynaphthalene___________'
_cod_original_cell_volume 1267.8(2)
_cod_original_formula_sum 'C18 H14 O '
_cod_database_code 4109316

loop_
_symmetry_equiv_pos_site_id
_symmetry_equiv_pos_as_xyz
1 +X,+Y,+Z
2 -X,1/2+Y,1/2-Z
3 -X,-Y,-Z
4 +X,1/2-Y,1/2+Z

loop_
_atom_site_label
_atom_site_type_symbol
_atom_site_fract_x
_atom_site_fract_y
_atom_site_fract_z
_atom_site_U_iso_or_equiv
_atom_site_adp_type
_atom_site_occupancy
_atom_site_symmetry_multiplicity
_atom_site_calc_flag
_atom_site_refinement_flags
O(1) O 0.8900(2) 0.8187(1) 0.1362(3) 0.0641(7) Uani 1.00 1 d .
C(1) C 0.7321(3) 0.7212(1) 0.2137(3) 0.0391(7) Uani 1.00 1 d .
C(2) C 0.6666(3) 0.6524(1) 0.2422(3) 0.0375(7) Uani 1.00 1 d .
C(3) C 0.5230(3) 0.6530(1) 0.3093(3) 0.0395(7) Uani 1.00 1 d .
C(4) C 0.4518(3) 0.5856(2) 0.3614(4) 0.0470(8) Uani 1.00 1 d .
C(5) C 0.3173(3) 0.5882(2) 0.4328(4) 0.057(1) Uani 1.00 1 d .
C(6) C 0.2444(3) 0.6574(2) 0.4511(4) 0.060(1) Uani 1.00 1 d .
C(7) C 0.3090(3) 0.7233(2) 0.4023(4) 0.0560(9) Uani 1.00 1 d .
C(8) C 0.4508(3) 0.7238(2) 0.3336(3) 0.0434(8) Uani 1.00 1 d .
C(9) C 0.5221(3) 0.7927(2) 0.2954(3) 0.0458(8) Uani 1.00 1 d .
C(10) C 0.6603(3) 0.7905(1) 0.2402(3) 0.0406(7) Uani 1.00 1 d .
C(11) C 0.7607(3) 0.8541(2) 0.1950(4) 0.0500(9) Uani 1.00 1 d .
C(12) C 0.8807(3) 0.7382(1) 0.1457(4) 0.0481(8) Uani 1.00 1 d .
C(13) C 0.7429(3) 0.5796(1) 0.2057(3) 0.0386(7) Uani 1.00 1 d .
C(14) C 0.8725(3) 0.5615(1) 0.2898(3) 0.0426(8) Uani 1.00 1 d .
C(15) C 0.9414(3) 0.4936(2) 0.2553(4) 0.0508(9) Uani 1.00 1 d .
C(16) C 0.8844(3) 0.4429(2) 0.1373(4) 0.0552(9) Uani 1.00 1 d .
C(17) C 0.7578(3) 0.4609(2) 0.0506(4) 0.0549(9) Uani 1.00 1 d .
C(18) C 0.6875(3) 0.5285(2) 0.0849(4) 0.0483(8) Uani 1.00 1 d .
H(1) H 0.4985 0.5382 0.3453 0.056 Uiso 1.00 1 c R
H(2) H 0.2733 0.5424 0.4703 0.068 Uiso 1.00 1 c R
H(3) H 0.1503 0.6582 0.4983 0.072 Uiso 1.00 1 c R
H(4) H 0.2588 0.7701 0.4144 0.067 Uiso 1.00 1 c R
H(5) H 0.4739 0.8399 0.3087 0.055 Uiso 1.00 1 c R
H(6) H 0.7808 0.8848 0.2929 0.060 Uiso 1.00 1 c R
H(7) H 0.7193 0.8846 0.1065 0.060 Uiso 1.00 1 c R
H(8) H 0.8926 0.7162 0.0352 0.058 Uiso 1.00 1 c R
H(9) H 0.9527 0.7190 0.2221 0.058 Uiso 1.00 1 c R
H(10) H 0.9129 0.5961 0.3708 0.051 Uiso 1.00 1 c R
H(11) H 1.0293 0.4817 0.3135 0.061 Uiso 1.00 1 c R
H(12) H 0.9314 0.3959 0.1160 0.066 Uiso 1.00 1 c R
H(13) H 0.7191 0.4268 -0.0326 0.066 Uiso 1.00 1 c R
H(14) H 0.6005 0.5406 0.0251 0.058 Uiso 1.00 1 c R

loop_
_atom_site_aniso_label
_atom_site_aniso_U_11
_atom_site_aniso_U_22
_atom_site_aniso_U_33
_atom_site_aniso_U_12
_atom_site_aniso_U_13
_atom_site_aniso_U_23
O(1) 0.048(1) 0.044(1) 0.100(2) -0.0097(9) 0.018(1) 0.006(1)
C(1) 0.033(1) 0.045(2) 0.039(1) -0.003(1) 0.001(1) 0.003(1)
C(2) 0.033(1) 0.039(2) 0.040(1) -0.002(1) -0.001(1) 0.004(1)
C(3) 0.033(1) 0.043(2) 0.042(1) -0.003(1) -0.001(1) 0.005(1)
C(4) 0.041(1) 0.045(2) 0.056(2) -0.004(1) 0.003(1) 0.005(1)
C(5) 0.043(2) 0.060(2) 0.068(2) -0.013(1) 0.006(1) 0.009(2)
C(6) 0.034(1) 0.075(2) 0.072(2) -0.004(1) 0.011(1) 0.004(2)
C(7) 0.037(1) 0.058(2) 0.073(2) 0.005(1) 0.005(1) 0.003(2)
C(8) 0.034(1) 0.048(2) 0.048(2) 0.001(1) 0.001(1) 0.005(1)
C(9) 0.045(2) 0.040(2) 0.052(2) 0.003(1) 0.002(1) 0.002(1)
C(10) 0.042(1) 0.038(2) 0.042(1) -0.004(1) -0.002(1) 0.004(1)
C(11) 0.053(2) 0.040(2) 0.058(2) -0.007(1) 0.001(1) 0.002(1)
C(12) 0.041(1) 0.046(2) 0.057(2) -0.008(1) 0.006(1) 0.003(1)
C(13) 0.035(1) 0.038(2) 0.043(1) -0.003(1) 0.006(1) 0.006(1)
C(14) 0.038(1) 0.046(2) 0.044(1) -0.000(1) 0.002(1) 0.000(1)
C(15) 0.041(2) 0.055(2) 0.056(2) 0.009(1) 0.002(1) 0.003(1)
C(16) 0.057(2) 0.045(2) 0.064(2) 0.009(1) 0.013(2) -0.001(1)
C(17) 0.062(2) 0.047(2) 0.056(2) -0.009(1) 0.004(1) -0.008(1)
C(18) 0.045(2) 0.047(2) 0.053(2) -0.006(1) -0.005(1) 0.003(1)

loop_
_atom_type_symbol
_atom_type_description
_atom_type_scat_dispersion_real
_atom_type_scat_dispersion_imag
_atom_type_scat_source
C C 0.018 0.009
;
International Tables for Crystallography
(1992, Vol. C, Tables 4.2.6.8 and 6.1.1.4)
;
H H 0.000 0.000
;
International Tables for Crystallography
(1992, Vol. C, Table 6.1.1.4)
;
O O 0.049 0.032
;
International Tables for Crystallography
(1992, Vol. C, Tables 4.2.6.8 and 6.1.1.4)
;
